data_7060069
loop_
_publ_author_name
'Chen, Niannian'
'Gao, Yan'
'Tian, Yiming'
'Wu, Bing'
'Jia, Dingxian'
'Zhao, Shengxian'

_publ_section_title
;
 One-dimensional polymeric iodoplumbate hybrids with lanthanide complex
 cations: syntheses, crystal structures, and photoelectric and
 photocatalytic properties
;
_journal_issue 44
_journal_name_full 'New Journal of Chemistry'
_journal_page_first 19166
_journal_page_last 19173
_journal_paper_doi 10.1039/D0NJ04549G
_journal_volume 44
_journal_year 2020
_chemical_formula_moiety 'C24 H56 I13 N8 O8 Pb5 Sm'
_chemical_formula_sum 'C24 H56 I13 N8 O8 Pb5 Sm'
_chemical_formula_weight 3420.76
_space_group_crystal_system monoclinic
_space_group_IT_number 14
_space_group_name_Hall '-P 2yn'
_space_group_name_H-M_alt 'P 1 21/n 1'
_atom_sites_solution_hydrogens geom
_audit_creation_method SHELXL-2014/7
_audit_update_record
;
2020-09-11 deposited with the CCDC.	2020-10-15 downloaded from the CCDC.
;
_cell_angle_alpha 90
_cell_angle_beta 110.01(3)
_cell_angle_gamma 90
_cell_formula_units_Z 4
_cell_length_a 18.833(4)
_cell_length_b 20.148(4)
_cell_length_c 20.148(4)
_cell_measurement_reflns_used 15154
_cell_measurement_temperature 293(2)
_cell_measurement_theta_max 25.35
_cell_measurement_theta_min 3.0293
_cell_volume 7184(3)
_computing_structure_refinement 'SHELXL-2014/7 (Sheldrick, 2014)'
_diffrn_ambient_temperature 293(2)
_diffrn_detector_area_resol_mean 14.63
_diffrn_measured_fraction_theta_full 0.991
_diffrn_measured_fraction_theta_max 0.991
_diffrn_measurement_device_type 'Rigaku Saturn'
_diffrn_measurement_method \w
_diffrn_radiation_type MoK\a
_diffrn_radiation_wavelength 0.71073
_diffrn_reflns_av_R_equivalents 0.1185
_diffrn_reflns_av_unetI/netI 0.1467
_diffrn_reflns_Laue_measured_fraction_full 0.991
_diffrn_reflns_Laue_measured_fraction_max 0.991
_diffrn_reflns_limit_h_max 19
_diffrn_reflns_limit_h_min -22
_diffrn_reflns_limit_k_max 24
_diffrn_reflns_limit_k_min -19
_diffrn_reflns_limit_l_max 24
_diffrn_reflns_limit_l_min -12
_diffrn_reflns_number 31821
_diffrn_reflns_point_group_measured_fraction_full 0.991
_diffrn_reflns_point_group_measured_fraction_max 0.991
_diffrn_reflns_theta_full 25.242
_diffrn_reflns_theta_max 25.348
_diffrn_reflns_theta_min 3.029
_exptl_absorpt_coefficient_mu 18.104
_exptl_absorpt_correction_T_max 0.0740
_exptl_absorpt_correction_T_min 0.0326
_exptl_absorpt_correction_type multi-scan
_exptl_absorpt_process_details 'Jacobson, R. (1998) Private communication'
_exptl_crystal_colour Yellow
_exptl_crystal_density_diffrn 3.163
_exptl_crystal_description Block
_exptl_crystal_F_000 5924
_exptl_crystal_size_max 0.600
_exptl_crystal_size_mid 0.300
_exptl_crystal_size_min 0.300
_refine_diff_density_max 1.652
_refine_diff_density_min -2.864
_refine_diff_density_rms 0.370
_refine_ls_extinction_method none
_refine_ls_goodness_of_fit_ref 1.185
_refine_ls_hydrogen_treatment constr
_refine_ls_matrix_type full
_refine_ls_number_parameters 432
_refine_ls_number_reflns 13055
_refine_ls_number_restraints 52
_refine_ls_restrained_S_all 1.183
_refine_ls_R_factor_all 0.1661
_refine_ls_R_factor_gt 0.1154
_refine_ls_shift/su_max 0.000
_refine_ls_shift/su_mean 0.000
_refine_ls_structure_factor_coef Fsqd
_refine_ls_weighting_details 'w=1/[\s^2^(Fo^2^)+(0.0596P)^2^+88.7103P] where P=(Fo^2^+2Fc^2^)/3'
_refine_ls_weighting_scheme calc
_refine_ls_wR_factor_gt 0.2272
_refine_ls_wR_factor_ref 0.2546
_reflns_Friedel_coverage 0.000
_reflns_number_gt 8745
_reflns_number_total 13055
_reflns_threshold_expression 'I > 2\s(I)'
_cod_data_source_file d0nj04549g2.cif
_cod_data_source_block m14_CCDC1
_cod_depositor_comments 'Adding full bibliography for 7060067--7060069.cif.'
_cod_original_cell_volume 7183(3)
_cod_original_sg_symbol_H-M 'P 21/n'
_cod_database_code 7060069
_shelx_shelxl_version_number 2014/7
_shelx_space_group_comment
;
The symmetry employed for this shelxl refinement is uniquely defined
by the following loop, which should always be used as a source of
symmetry information in preference to the above space-group names.
They are only intended as comments.
;

loop_
_space_group_symop_operation_xyz
'x, y, z'
'-x+1/2, y+1/2, -z+1/2'
'-x, -y, -z'
'x-1/2, -y-1/2, z-1/2'

loop_
_atom_site_label
_atom_site_type_symbol
_atom_site_fract_x
_atom_site_fract_y
_atom_site_fract_z
_atom_site_U_iso_or_equiv
_atom_site_adp_type
_atom_site_occupancy
_atom_site_site_symmetry_order
_atom_site_calc_flag
_atom_site_refinement_flags_posn
_atom_site_refinement_flags_adp
_atom_site_refinement_flags_occupancy
_atom_site_disorder_assembly
_atom_site_disorder_group
Pb1 Pb -0.00526(7) 0.38379(6) 0.00857(6) 0.0480(3) Uani 1 1 d . . . . .
Pb2 Pb 0.00021(7) 0.39788(6) 0.20857(7) 0.0501(3) Uani 1 1 d . . . . .
Pb3 Pb 0.01358(7) 0.62495(6) 0.19182(6) 0.0467(3) Uani 1 1 d . . . . .
Pb4 Pb 0.03864(7) 0.66649(6) 0.39849(7) 0.0514(3) Uani 1 1 d . . . . .
Pb5 Pb 0.02807(7) 0.42214(6) 0.41775(7) 0.0519(4) Uani 1 1 d . . . . .
I1 I -0.14566(12) 0.39572(13) 0.06763(13) 0.0649(7) Uani 1 1 d . . . . .
I2 I 0.08323(11) 0.50395(10) 0.12134(11) 0.0478(5) Uani 1 1 d . . . . .
I3 I 0.06531(14) 0.28354(12) 0.13461(14) 0.0685(7) Uani 1 1 d . . . . .
I4 I -0.08170(13) 0.27461(11) -0.10381(12) 0.0598(6) Uani 1 1 d . . . . .
I5 I 0.13066(13) 0.38718(12) -0.05055(14) 0.0650(7) Uani 1 1 d . . . . .
I6 I -0.05740(11) 0.52550(10) 0.28126(12) 0.0493(5) Uani 1 1 d . . . . .
I7 I -0.05968(13) 0.30663(11) 0.30176(14) 0.0645(7) Uani 1 1 d . . . . .
I8 I 0.15135(13) 0.41253(12) 0.34512(13) 0.0649(7) Uani 1 1 d . . . . .
I9 I 0.16221(13) 0.63474(14) 0.32988(14) 0.0737(7) Uani 1 1 d . . . . .
I10 I -0.05957(11) 0.73655(10) 0.25450(11) 0.0492(5) Uani 1 1 d . . . . .
I11 I 0.11133(13) 0.54424(12) 0.51983(13) 0.0663(7) Uani 1 1 d . . . . .
I12 I 0.1076(2) 0.79318(15) 0.46089(16) 0.1038(11) Uani 1 1 d . . . . .
I13 I 0.09190(14) 0.31207(13) 0.52858(14) 0.0732(8) Uani 1 1 d . . . . .
Sm1 Sm 0.97625(8) 0.00846(7) 0.24028(8) 0.0402(4) Uani 1 1 d D . . . .
O1 O 0.9193(15) 0.0604(11) 0.1317(10) 0.081(5) Uani 1 1 d D . . . .
O2 O 0.8973(12) 0.0967(10) 0.2532(12) 0.067(5) Uani 1 1 d D . . . .
O3 O 0.8930(11) -0.0391(10) 0.2918(14) 0.081(8) Uani 1 1 d D . . . .
O4 O 1.0307(14) 0.0411(10) 0.3646(8) 0.079(9) Uani 1 1 d D . . . .
O5 O 1.0671(10) 0.0955(8) 0.2549(12) 0.057(6) Uani 1 1 d D . . . .
O6 O 1.0576(12) -0.0774(9) 0.2942(11) 0.072(7) Uani 1 1 d D . . . .
O7 O 1.0516(15) -0.0195(12) 0.1686(14) 0.090(9) Uani 1 1 d D . . . .
O8 O 0.9046(16) -0.0759(12) 0.1639(14) 0.110(7) Uani 1 1 d D . . . .
N1 N 0.8427(17) 0.1418(13) 0.0771(16) 0.081(5) Uani 1 1 d D . . . .
N2 N 0.8056(15) 0.1352(14) 0.2863(14) 0.067(5) Uani 1 1 d D . . . .
N3 N 0.8113(12) -0.1121(11) 0.3048(16) 0.067(6) Uani 1 1 d D . . . .
N4 N 1.101(2) 0.0306(18) 0.4785(13) 0.121(11) Uani 1 1 d D . . . .
N5 N 1.1539(14) 0.1617(15) 0.3178(19) 0.097(7) Uani 1 1 d D . . . .
N6 N 1.1687(15) -0.1233(13) 0.302(2) 0.106(10) Uani 1 1 d D . . . .
N7 N 1.113(2) -0.0096(17) 0.090(2) 0.100(7) Uani 1 1 d . . . . .
N8 N 0.8570(17) -0.1506(17) 0.0830(16) 0.110(7) Uani 1 1 d D . . . .
C1 C 0.905(2) 0.1196(13) 0.1176(19) 0.081(5) Uani 1 1 d D . . . .
H1 H 0.9438 0.1505 0.1386 0.098 Uiso 1 1 calc R U . . .
C2 C 0.815(2) 0.2038(14) 0.0413(19) 0.081(5) Uani 1 1 d D . . . .
H2A H 0.8040 0.2342 0.0737 0.122 Uiso 1 1 calc R U . . .
H2B H 0.7699 0.1957 0.0011 0.122 Uiso 1 1 calc R U . . .
H2C H 0.8538 0.2231 0.0252 0.122 Uiso 1 1 calc R U . . .
C3 C 0.783(2) 0.092(2) 0.054(2) 0.113(18) Uani 1 1 d D . . . .
H3A H 0.7829 0.0718 0.0107 0.170 Uiso 1 1 calc R U . . .
H3B H 0.7343 0.1134 0.0464 0.170 Uiso 1 1 calc R U . . .
H3C H 0.7911 0.0584 0.0905 0.170 Uiso 1 1 calc R U . . .
C4 C 0.8725(16) 0.1152(17) 0.3003(13) 0.063(10) Uani 1 1 d D . . . .
H4 H 0.9048 0.1142 0.3476 0.075 Uiso 1 1 calc R U . . .
C5 C 0.750(2) 0.129(2) 0.216(2) 0.14(3) Uani 1 1 d D . . . .
H5A H 0.7397 0.1724 0.1938 0.204 Uiso 1 1 calc R U . . .
H5B H 0.7034 0.1108 0.2193 0.204 Uiso 1 1 calc R U . . .
H5C H 0.7688 0.0997 0.1878 0.204 Uiso 1 1 calc R U . . .
C6 C 0.774(3) 0.164(3) 0.336(2) 0.14(2) Uani 1 1 d D . . . .
H6A H 0.8146 0.1824 0.3763 0.208 Uiso 1 1 calc R U . . .
H6B H 0.7473 0.1306 0.3527 0.208 Uiso 1 1 calc R U . . .
H6C H 0.7393 0.1997 0.3134 0.208 Uiso 1 1 calc R U . . .
C7 C 0.8761(16) -0.0945(12) 0.307(2) 0.067(6) Uani 1 1 d D . . . .
H7 H 0.9149 -0.1264 0.3214 0.080 Uiso 1 1 calc R U . . .
C8 C 0.7550(12) -0.0630(14) 0.271(3) 0.113(18) Uani 1 1 d D . . . .
H8A H 0.7596 -0.0260 0.3033 0.169 Uiso 1 1 calc R U . . .
H8B H 0.7051 -0.0825 0.2594 0.169 Uiso 1 1 calc R U . . .
H8C H 0.7624 -0.0473 0.2286 0.169 Uiso 1 1 calc R U . . .
C9 C 0.7865(18) -0.1770(11) 0.318(2) 0.067(6) Uani 1 1 d D . . . .
H9A H 0.8242 -0.2098 0.3178 0.100 Uiso 1 1 calc R U . . .
H9B H 0.7390 -0.1877 0.2811 0.100 Uiso 1 1 calc R U . . .
H9C H 0.7796 -0.1773 0.3634 0.100 Uiso 1 1 calc R U . . .
C10 C 1.0641(18) 0.0088(15) 0.4179(12) 0.063(10) Uani 1 1 d D . . . .
H10 H 1.0618 -0.0376 0.4129 0.075 Uiso 1 1 calc R U . . .
C11 C 1.092(3) 0.1001(19) 0.494(2) 0.121(11) Uani 1 1 d D . . . .
H11A H 1.0819 0.1263 0.4515 0.181 Uiso 1 1 calc R U . . .
H11B H 1.1373 0.1159 0.5300 0.181 Uiso 1 1 calc R U . . .
H11C H 1.0494 0.1043 0.5110 0.181 Uiso 1 1 calc R U . . .
C12 C 1.148(3) -0.008(2) 0.5391(17) 0.121(11) Uani 1 1 d D . . . .
H12A H 1.1157 -0.0274 0.5630 0.181 Uiso 1 1 calc R U . . .
H12B H 1.1849 0.0206 0.5715 0.181 Uiso 1 1 calc R U . . .
H12C H 1.1729 -0.0433 0.5230 0.181 Uiso 1 1 calc R U . . .
C13 C 1.0853(17) 0.1469(16) 0.291(2) 0.097(7) Uani 1 1 d D . . . .
H13 H 1.0481 0.1740 0.2990 0.116 Uiso 1 1 calc R U . . .
C14 C 1.178(2) 0.2178(16) 0.366(2) 0.097(7) Uani 1 1 d D . . . .
H14A H 1.1400 0.2274 0.3867 0.145 Uiso 1 1 calc R U . . .
H14B H 1.1851 0.2563 0.3397 0.145 Uiso 1 1 calc R U . . .
H14C H 1.2254 0.2071 0.4026 0.145 Uiso 1 1 calc R U . . .
C15 C 1.2149(19) 0.1257(17) 0.304(2) 0.097(7) Uani 1 1 d D . . . .
H15A H 1.2324 0.0900 0.3382 0.145 Uiso 1 1 calc R U . . .
H15B H 1.2564 0.1559 0.3085 0.145 Uiso 1 1 calc R U . . .
H15C H 1.1965 0.1074 0.2568 0.145 Uiso 1 1 calc R U . . .
C16 C 1.0963(13) -0.1214(17) 0.283(3) 0.11(2) Uani 1 1 d D . . . .
H16 H 1.0702 -0.1580 0.2563 0.132 Uiso 1 1 calc R U . . .
C17 C 1.2170(17) -0.0673(14) 0.338(3) 0.106(10) Uani 1 1 d D . . . .
H17A H 1.2052 -0.0286 0.3079 0.159 Uiso 1 1 calc R U . . .
H17B H 1.2696 -0.0791 0.3492 0.159 Uiso 1 1 calc R U . . .
H17C H 1.2077 -0.0573 0.3819 0.159 Uiso 1 1 calc R U . . .
C18A C 1.211(2) -0.175(2) 0.280(3) 0.106(10) Uani 0.5 1 d D . P . .
C18B C 1.213(2) -0.1856(16) 0.309(3) 0.106(10) Uani 0.5 1 d D . P . .
C19 C 1.082(3) 0.013(2) 0.132(3) 0.100(7) Uani 1 1 d . . . . .
H19 H 1.0825 0.0598 0.1374 0.120 Uiso 1 1 calc R U . . .
C20 C 1.156(3) 0.0306(19) 0.053(2) 0.100(7) Uani 1 1 d . . . . .
H20A H 1.1339 0.0746 0.0430 0.150 Uiso 1 1 calc R U . . .
H20B H 1.1533 0.0090 0.0094 0.150 Uiso 1 1 calc R U . . .
H20C H 1.2084 0.0344 0.0835 0.150 Uiso 1 1 calc R U . . .
C21 C 1.111(3) -0.0807(18) 0.072(2) 0.100(7) Uani 1 1 d . . . . .
H21A H 1.1612 -0.0996 0.0932 0.150 Uiso 1 1 calc R U . . .
H21B H 1.0945 -0.0860 0.0212 0.150 Uiso 1 1 calc R U . . .
H21C H 1.0762 -0.1034 0.0904 0.150 Uiso 1 1 calc R U . . .
C22 C 0.9111(19) -0.1152(18) 0.1193(19) 0.110(7) Uani 1 1 d D . . . .
H22 H 0.9579 -0.1186 0.1123 0.132 Uiso 1 1 calc R U . . .
C23A C 0.850(4) -0.186(3) 0.017(2) 0.110(7) Uani 0.5 1 d D . P . .
C23B C 0.859(4) -0.207(2) 0.038(3) 0.110(7) Uani 0.5 1 d D . P . .
C24 C 0.7807(17) -0.153(2) 0.086(2) 0.110(7) Uani 1 1 d D . . . .
H24A H 0.7823 -0.1422 0.1334 0.165 Uiso 1 1 calc R U . . .
H24B H 0.7604 -0.1977 0.0742 0.165 Uiso 1 1 calc R U . . .
H24C H 0.7487 -0.1218 0.0527 0.165 Uiso 1 1 calc R U . . .

loop_
_atom_site_aniso_label
_atom_site_aniso_U_11
_atom_site_aniso_U_22
_atom_site_aniso_U_33
_atom_site_aniso_U_23
_atom_site_aniso_U_13
_atom_site_aniso_U_12
Pb1 0.0619(8) 0.0418(7) 0.0426(7) -0.0013(5) 0.0211(6) -0.0005(6)
Pb2 0.0641(8) 0.0437(7) 0.0432(7) 0.0004(6) 0.0192(6) 0.0011(6)
Pb3 0.0658(8) 0.0355(7) 0.0445(7) -0.0012(5) 0.0262(6) 0.0019(6)
Pb4 0.0662(8) 0.0452(8) 0.0412(7) -0.0002(6) 0.0164(6) -0.0009(6)
Pb5 0.0699(8) 0.0459(8) 0.0406(7) 0.0071(6) 0.0197(6) 0.0077(6)
I1 0.0576(13) 0.0715(17) 0.0668(16) 0.0027(13) 0.0230(11) 0.0039(12)
I2 0.0555(12) 0.0385(12) 0.0503(13) -0.0018(9) 0.0194(9) 0.0063(10)
I3 0.0833(16) 0.0558(15) 0.0679(17) 0.0108(12) 0.0277(13) 0.0233(13)
I4 0.0783(15) 0.0450(13) 0.0582(14) -0.0026(11) 0.0261(11) -0.0179(12)
I5 0.0570(13) 0.0673(16) 0.0714(17) -0.0084(13) 0.0229(11) -0.0025(12)
I6 0.0581(12) 0.0348(11) 0.0570(13) 0.0061(10) 0.0223(10) 0.0021(10)
I7 0.0723(15) 0.0459(14) 0.0743(17) 0.0081(12) 0.0237(12) -0.0063(12)
I8 0.0618(14) 0.0620(16) 0.0646(16) -0.0023(12) 0.0137(11) -0.0024(12)
I9 0.0582(14) 0.090(2) 0.0723(18) 0.0075(15) 0.0214(12) 0.0068(13)
I10 0.0617(12) 0.0353(12) 0.0523(13) 0.0009(9) 0.0218(10) 0.0101(10)
I11 0.0707(15) 0.0642(16) 0.0585(15) 0.0030(12) 0.0147(11) 0.0015(13)
I12 0.144(3) 0.074(2) 0.073(2) -0.0174(16) 0.0122(18) -0.040(2)
I13 0.0740(15) 0.0805(18) 0.0703(17) 0.0343(14) 0.0312(13) 0.0233(14)
Sm1 0.0455(8) 0.0297(8) 0.0465(9) -0.0065(7) 0.0170(7) -0.0040(7)
O1 0.127(14) 0.050(10) 0.072(12) 0.017(9) 0.039(10) 0.038(10)
O2 0.088(14) 0.051(12) 0.069(14) 0.000(10) 0.038(11) 0.023(10)
O3 0.073(16) 0.046(15) 0.14(3) -0.018(16) 0.052(16) -0.008(13)
O4 0.12(2) 0.048(15) 0.026(12) 0.005(10) -0.026(13) -0.001(14)
O5 0.070(14) 0.025(11) 0.071(16) -0.015(11) 0.015(12) -0.026(11)
O6 0.11(2) 0.067(17) 0.039(14) 0.009(12) 0.027(13) -0.008(15)
O7 0.12(2) 0.053(16) 0.11(2) -0.019(16) 0.057(19) -0.010(16)
O8 0.130(15) 0.107(16) 0.073(14) -0.008(10) 0.006(12) -0.028(13)
N1 0.127(14) 0.050(10) 0.072(12) 0.017(9) 0.039(10) 0.038(10)
N2 0.088(14) 0.051(12) 0.069(14) 0.000(10) 0.038(11) 0.023(10)
N3 0.088(14) 0.029(10) 0.112(17) 0.019(11) 0.072(13) 0.024(10)
N4 0.16(2) 0.16(3) 0.023(11) -0.019(15) 0.014(13) -0.04(2)
N5 0.085(14) 0.052(13) 0.15(2) -0.028(13) 0.039(15) -0.015(11)
N6 0.079(17) 0.056(17) 0.19(3) -0.007(18) 0.055(18) 0.007(12)
N7 0.16(2) 0.062(14) 0.112(19) -0.003(13) 0.086(15) -0.013(14)
N8 0.130(15) 0.107(16) 0.073(14) -0.008(10) 0.006(12) -0.028(13)
C1 0.127(14) 0.050(10) 0.072(12) 0.017(9) 0.039(10) 0.038(10)
C2 0.127(14) 0.050(10) 0.072(12) 0.017(9) 0.039(10) 0.038(10)
C3 0.17(5) 0.11(4) 0.05(3) -0.04(3) 0.03(3) -0.04(4)
C4 0.09(3) 0.07(3) 0.016(16) -0.001(15) 0.000(16) 0.01(2)
C5 0.07(3) 0.14(5) 0.13(5) -0.07(4) -0.04(3) 0.03(3)
C6 0.15(5) 0.19(6) 0.10(4) 0.03(4) 0.07(4) 0.06(4)
C7 0.088(14) 0.029(10) 0.112(17) 0.019(11) 0.072(13) 0.024(10)
C8 0.10(3) 0.08(3) 0.14(5) 0.00(3) 0.02(3) 0.02(3)
C9 0.088(14) 0.029(10) 0.112(17) 0.019(11) 0.072(13) 0.024(10)
C10 0.07(2) 0.08(3) 0.026(17) -0.015(17) -0.005(15) -0.020(19)
C11 0.16(2) 0.16(3) 0.023(11) -0.019(15) 0.014(13) -0.04(2)
C12 0.16(2) 0.16(3) 0.023(11) -0.019(15) 0.014(13) -0.04(2)
C13 0.085(14) 0.052(13) 0.15(2) -0.028(13) 0.039(15) -0.015(11)
C14 0.085(14) 0.052(13) 0.15(2) -0.028(13) 0.039(15) -0.015(11)
C15 0.085(14) 0.052(13) 0.15(2) -0.028(13) 0.039(15) -0.015(11)
C16 0.05(2) 0.08(3) 0.20(6) -0.09(3) 0.04(3) -0.01(2)
C17 0.079(17) 0.056(17) 0.19(3) -0.007(18) 0.055(18) 0.007(12)
C18A 0.079(17) 0.056(17) 0.19(3) -0.007(18) 0.055(18) 0.007(12)
C18B 0.079(17) 0.056(17) 0.19(3) -0.007(18) 0.055(18) 0.007(12)
C19 0.16(2) 0.062(14) 0.112(19) -0.003(13) 0.086(15) -0.013(14)
C20 0.16(2) 0.062(14) 0.112(19) -0.003(13) 0.086(15) -0.013(14)
C21 0.16(2) 0.062(14) 0.112(19) -0.003(13) 0.086(15) -0.013(14)
C22 0.130(15) 0.107(16) 0.073(14) -0.008(10) 0.006(12) -0.028(13)
C23A 0.130(15) 0.107(16) 0.073(14) -0.008(10) 0.006(12) -0.028(13)
C23B 0.130(15) 0.107(16) 0.073(14) -0.008(10) 0.006(12) -0.028(13)
C24 0.130(15) 0.107(16) 0.073(14) -0.008(10) 0.006(12) -0.028(13)

loop_
_atom_type_symbol
_atom_type_description
_atom_type_scat_dispersion_real
_atom_type_scat_dispersion_imag
_atom_type_scat_source
C C 0.0033 0.0016 'International Tables Vol C Tables 4.2.6.8 and 6.1.1.4'
H H 0.0000 0.0000 'International Tables Vol C Tables 4.2.6.8 and 6.1.1.4'
N N 0.0061 0.0033 'International Tables Vol C Tables 4.2.6.8 and 6.1.1.4'
O O 0.0106 0.0060 'International Tables Vol C Tables 4.2.6.8 and 6.1.1.4'
I I -0.4742 1.8119 'International Tables Vol C Tables 4.2.6.8 and 6.1.1.4'
Sm Sm -0.1638 3.4418 'International Tables Vol C Tables 4.2.6.8 and 6.1.1.4'
Pb Pb -3.3944 10.1111 'International Tables Vol C Tables 4.2.6.8 and 6.1.1.4'

loop_
_geom_angle_atom_site_label_1
_geom_angle_atom_site_label_2
_geom_angle_atom_site_label_3
_geom_angle
_geom_angle_site_symmetry_1
_geom_angle_site_symmetry_3
_geom_angle_publ_flag
I4 Pb1 I3 95.44(8) . . ?
I4 Pb1 I5 88.51(7) . . ?
I3 Pb1 I5 98.28(8) . . ?
I4 Pb1 I1 94.94(7) . . ?
I3 Pb1 I1 85.66(7) . . ?
I5 Pb1 I1 174.51(8) . . ?
I4 Pb1 I2 175.95(7) . . ?
I3 Pb1 I2 86.68(7) . . ?
I5 Pb1 I2 87.77(7) . . ?
I1 Pb1 I2 88.65(7) . . ?
I4 Pb1 I2 86.56(7) . 3_565 ?
I3 Pb1 I2 177.31(7) . 3_565 ?
I5 Pb1 I2 83.55(7) . 3_565 ?
I1 Pb1 I2 92.38(7) . 3_565 ?
I2 Pb1 I2 91.43(6) . 3_565 ?
I7 Pb2 I1 98.58(7) . . ?
I7 Pb2 I3 97.56(8) . . ?
I1 Pb2 I3 85.79(7) . . ?
I7 Pb2 I8 86.30(7) . . ?
I1 Pb2 I8 174.76(8) . . ?
I3 Pb2 I8 95.51(7) . . ?
I7 Pb2 I6 87.17(7) . . ?
I1 Pb2 I6 95.22(7) . . ?
I3 Pb2 I6 174.98(8) . . ?
I8 Pb2 I6 83.06(6) . . ?
I7 Pb2 I2 173.72(7) . . ?
I1 Pb2 I2 87.58(6) . . ?
I3 Pb2 I2 84.06(7) . . ?
I8 Pb2 I2 87.51(7) . . ?
I6 Pb2 I2 91.06(6) . . ?
I10 Pb3 I5 93.27(7) . 3_565 ?
I10 Pb3 I9 88.85(7) . . ?
I5 Pb3 I9 177.67(8) 3_565 . ?
I10 Pb3 I4 94.82(7) . 3_565 ?
I5 Pb3 I4 86.30(7) 3_565 3_565 ?
I9 Pb3 I4 92.57(7) . 3_565 ?
I10 Pb3 I6 84.16(6) . . ?
I5 Pb3 I6 93.48(7) 3_565 . ?
I9 Pb3 I6 87.70(7) . . ?
I4 Pb3 I6 178.94(7) 3_565 . ?
I10 Pb3 I2 177.35(7) . . ?
I5 Pb3 I2 84.41(6) 3_565 . ?
I9 Pb3 I2 93.49(7) . . ?
I4 Pb3 I2 86.32(7) 3_565 . ?
I6 Pb3 I2 94.69(6) . . ?
I12 Pb4 I9 94.55(10) . . ?
I12 Pb4 I10 92.20(8) . . ?
I9 Pb4 I10 88.64(7) . . ?
I12 Pb4 I13 89.04(10) . 3_566 ?
I9 Pb4 I13 175.83(8) . 3_566 ?
I10 Pb4 I13 93.36(7) . 3_566 ?
I12 Pb4 I11 108.06(8) . . ?
I9 Pb4 I11 89.56(7) . . ?
I10 Pb4 I11 159.73(7) . . ?
I13 Pb4 I11 87.29(7) 3_566 . ?
I12 Pb4 I6 167.26(8) . . ?
I9 Pb4 I6 80.74(7) . . ?
I10 Pb4 I6 75.94(6) . . ?
I13 Pb4 I6 96.19(7) 3_566 . ?
I11 Pb4 I6 83.85(6) . . ?
I13 Pb5 I8 97.22(7) . . ?
I13 Pb5 I11 95.86(8) . . ?
I8 Pb5 I11 93.90(7) . . ?
I13 Pb5 I7 88.99(8) . . ?
I8 Pb5 I7 84.15(7) . . ?
I11 Pb5 I7 174.97(7) . . ?
I13 Pb5 I11 92.00(7) . 3_566 ?
I8 Pb5 I11 170.55(7) . 3_566 ?
I11 Pb5 I11 83.07(7) . 3_566 ?
I7 Pb5 I11 98.12(7) . 3_566 ?
I13 Pb5 I6 171.74(8) . . ?
I8 Pb5 I6 83.19(7) . . ?
I11 Pb5 I6 92.34(7) . . ?
I7 Pb5 I6 82.84(6) . . ?
I11 Pb5 I6 87.98(6) 3_566 . ?
Pb2 I1 Pb1 76.58(6) . . ?
Pb3 I2 Pb1 130.20(7) . . ?
Pb3 I2 Pb1 73.10(5) . 3_565 ?
Pb1 I2 Pb1 88.57(6) . 3_565 ?
Pb3 I2 Pb2 85.57(6) . . ?
Pb1 I2 Pb2 72.05(5) . . ?
Pb1 I2 Pb2 130.72(7) 3_565 . ?
Pb1 I3 Pb2 77.98(6) . . ?
Pb1 I4 Pb3 77.66(6) . 3_565 ?
Pb1 I5 Pb3 77.53(6) . 3_565 ?
Pb3 I6 Pb2 88.54(6) . . ?
Pb3 I6 Pb5 130.85(7) . . ?
Pb2 I6 Pb5 75.26(5) . . ?
Pb3 I6 Pb4 71.47(5) . . ?
Pb2 I6 Pb4 134.93(7) . . ?
Pb5 I6 Pb4 87.79(6) . . ?
Pb2 I7 Pb5 79.26(6) . . ?
Pb5 I8 Pb2 79.98(6) . . ?
Pb4 I9 Pb3 80.59(7) . . ?
Pb3 I10 Pb4 81.38(6) . . ?
Pb5 I11 Pb5 96.93(7) . 3_566 ?
Pb5 I11 Pb4 96.02(7) . . ?
Pb5 I11 Pb4 87.08(7) 3_566 . ?
Pb5 I13 Pb4 93.62(7) . 3_566 ?
O6 Sm1 O1 142.4(8) . . ?
O6 Sm1 O3 85.6(8) . . ?
O1 Sm1 O3 115.7(9) . . ?
O6 Sm1 O8 84.7(9) . . ?
O1 Sm1 O8 74.7(10) . . ?
O3 Sm1 O8 71.3(10) . . ?
O6 Sm1 O2 147.2(8) . . ?
O1 Sm1 O2 70.4(8) . . ?
O3 Sm1 O2 73.8(8) . . ?
O8 Sm1 O2 111.4(9) . . ?
O6 Sm1 O5 99.1(8) . . ?
O1 Sm1 O5 82.4(8) . . ?
O3 Sm1 O5 142.8(8) . . ?
O8 Sm1 O5 145.6(10) . . ?
O2 Sm1 O5 83.5(8) . . ?
O6 Sm1 O7 71.1(9) . . ?
O1 Sm1 O7 73.7(10) . . ?
O3 Sm1 O7 141.7(8) . . ?
O8 Sm1 O7 76.5(10) . . ?
O2 Sm1 O7 139.0(9) . . ?
O5 Sm1 O7 72.7(8) . . ?
O6 Sm1 O4 75.1(8) . . ?
O1 Sm1 O4 137.5(8) . . ?
O3 Sm1 O4 76.6(9) . . ?
O8 Sm1 O4 143.1(9) . . ?
O2 Sm1 O4 75.4(8) . . ?
O5 Sm1 O4 69.3(8) . . ?
O7 Sm1 O4 123.3(10) . . ?
C1 O1 Sm1 130(2) . . ?
C4 O2 Sm1 136(2) . . ?
C7 O3 Sm1 138.3(19) . . ?
C10 O4 Sm1 131.5(18) . . ?
C13 O5 Sm1 136(2) . . ?
C16 O6 Sm1 143(3) . . ?
C19 O7 Sm1 135(3) . . ?
C22 O8 Sm1 139(2) . . ?
C1 N1 C2 136(3) . . ?
C1 N1 C3 114(3) . . ?
C2 N1 C3 109(3) . . ?
C4 N2 C5 122(3) . . ?
C4 N2 C6 126(3) . . ?
C5 N2 C6 112(3) . . ?
C7 N3 C8 112(2) . . ?
C7 N3 C9 128(2) . . ?
C8 N3 C9 118.4(18) . . ?
C10 N4 C11 118(3) . . ?
C10 N4 C12 127(3) . . ?
C11 N4 C12 115(3) . . ?
C13 N5 C14 121(3) . . ?
C13 N5 C15 124(3) . . ?
C14 N5 C15 114.9(18) . . ?
C16 N6 C18A 124(2) . . ?
C16 N6 C17 122.7(17) . . ?
C18A N6 C17 112.3(18) . . ?
C16 N6 C18B 124(2) . . ?
C18A N6 C18B 23.3(9) . . ?
C17 N6 C18B 112(2) . . ?
C19 N7 C21 122(4) . . ?
C19 N7 C20 125(4) . . ?
C21 N7 C20 112(3) . . ?
C22 N8 C24 128(2) . . ?
C22 N8 C23B 128(3) . . ?
C24 N8 C23B 104(3) . . ?
C22 N8 C23A 127(2) . . ?
C24 N8 C23A 103(3) . . ?
C23B N8 C23A 23.6(8) . . ?
O1 C1 N1 125(3) . . ?
O1 C1 H1 117.7 . . ?
N1 C1 H1 117.7 . . ?
N1 C2 H2A 109.5 . . ?
N1 C2 H2B 109.5 . . ?
H2A C2 H2B 109.5 . . ?
N1 C2 H2C 109.5 . . ?
H2A C2 H2C 109.5 . . ?
H2B C2 H2C 109.5 . . ?
N1 C3 H3A 109.5 . . ?
N1 C3 H3B 109.5 . . ?
H3A C3 H3B 109.5 . . ?
N1 C3 H3C 109.5 . . ?
H3A C3 H3C 109.5 . . ?
H3B C3 H3C 109.5 . . ?
O2 C4 N2 122(3) . . ?
O2 C4 H4 119.0 . . ?
N2 C4 H4 119.0 . . ?
N2 C5 H5A 109.5 . . ?
N2 C5 H5B 109.5 . . ?
H5A C5 H5B 109.5 . . ?
N2 C5 H5C 109.5 . . ?
H5A C5 H5C 109.5 . . ?
H5B C5 H5C 109.5 . . ?
N2 C6 H6A 109.5 . . ?
N2 C6 H6B 109.5 . . ?
H6A C6 H6B 109.5 . . ?
N2 C6 H6C 109.5 . . ?
H6A C6 H6C 109.5 . . ?
H6B C6 H6C 109.5 . . ?
O3 C7 N3 125(3) . . ?
O3 C7 H7 117.3 . . ?
N3 C7 H7 117.3 . . ?
N3 C8 H8A 109.5 . . ?
N3 C8 H8B 109.5 . . ?
H8A C8 H8B 109.5 . . ?
N3 C8 H8C 109.5 . . ?
H8A C8 H8C 109.5 . . ?
H8B C8 H8C 109.5 . . ?
N3 C9 H9A 109.5 . . ?
N3 C9 H9B 109.5 . . ?
H9A C9 H9B 109.5 . . ?
N3 C9 H9C 109.5 . . ?
H9A C9 H9C 109.5 . . ?
H9B C9 H9C 109.5 . . ?
O4 C10 N4 128(3) . . ?
O4 C10 H10 116.2 . . ?
N4 C10 H10 116.2 . . ?
N4 C11 H11A 109.5 . . ?
N4 C11 H11B 109.5 . . ?
H11A C11 H11B 109.5 . . ?
N4 C11 H11C 109.5 . . ?
H11A C11 H11C 109.5 . . ?
H11B C11 H11C 109.5 . . ?
N4 C12 H12A 109.5 . . ?
N4 C12 H12B 109.5 . . ?
H12A C12 H12B 109.5 . . ?
N4 C12 H12C 109.5 . . ?
H12A C12 H12C 109.5 . . ?
H12B C12 H12C 109.5 . . ?
O5 C13 N5 119(3) . . ?
O5 C13 H13 120.6 . . ?
N5 C13 H13 120.6 . . ?
N5 C14 H14A 109.5 . . ?
N5 C14 H14B 109.5 . . ?
H14A C14 H14B 109.5 . . ?
N5 C14 H14C 109.5 . . ?
H14A C14 H14C 109.5 . . ?
H14B C14 H14C 109.5 . . ?
N5 C15 H15A 109.5 . . ?
N5 C15 H15B 109.5 . . ?
H15A C15 H15B 109.5 . . ?
N5 C15 H15C 109.5 . . ?
H15A C15 H15C 109.5 . . ?
H15B C15 H15C 109.5 . . ?
O6 C16 N6 127(2) . . ?
O6 C16 H16 116.5 . . ?
N6 C16 H16 116.5 . . ?
N6 C17 H17A 109.5 . . ?
N6 C17 H17B 109.5 . . ?
H17A C17 H17B 109.5 . . ?
N6 C17 H17C 109.5 . . ?
H17A C17 H17C 109.5 . . ?
H17B C17 H17C 109.5 . . ?
C18B C18A N6 80(3) . . ?
C18A C18B N6 77(3) . . ?
O7 C19 N7 127(4) . . ?
O7 C19 H19 116.5 . . ?
N7 C19 H19 116.5 . . ?
N7 C20 H20A 109.5 . . ?
N7 C20 H20B 109.5 . . ?
H20A C20 H20B 109.5 . . ?
N7 C20 H20C 109.5 . . ?
H20A C20 H20C 109.5 . . ?
H20B C20 H20C 109.5 . . ?
N7 C21 H21A 109.5 . . ?
N7 C21 H21B 109.5 . . ?
H21A C21 H21B 109.5 . . ?
N7 C21 H21C 109.5 . . ?
H21A C21 H21C 109.5 . . ?
H21B C21 H21C 109.5 . . ?
O8 C22 N8 122(3) . . ?
O8 C22 H22 119.2 . . ?
N8 C22 H22 119.2 . . ?
C23B C23A N8 78(3) . . ?
C23A C23B N8 79(3) . . ?
N8 C24 H24A 109.5 . . ?
N8 C24 H24B 109.5 . . ?
H24A C24 H24B 109.5 . . ?
N8 C24 H24C 109.5 . . ?
H24A C24 H24C 109.5 . . ?
H24B C24 H24C 109.5 . . ?

loop_
_geom_bond_atom_site_label_1
_geom_bond_atom_site_label_2
_geom_bond_distance
_geom_bond_site_symmetry_2
_geom_bond_publ_flag
Pb1 I4 3.132(3) . ?
Pb1 I3 3.160(3) . ?
Pb1 I5 3.172(3) . ?
Pb1 I1 3.259(3) . ?
Pb1 I2 3.348(2) . ?
Pb1 I2 3.390(2) 3_565 ?
Pb2 I7 3.103(3) . ?
Pb2 I1 3.205(3) . ?
Pb2 I3 3.206(3) . ?
Pb2 I8 3.225(3) . ?
Pb2 I6 3.320(3) . ?
Pb2 I2 3.461(3) . ?
Pb3 I10 3.121(2) . ?
Pb3 I5 3.201(3) 3_565 ?
Pb3 I9 3.207(3) . ?
Pb3 I4 3.231(3) 3_565 ?
Pb3 I6 3.271(2) . ?
Pb3 I2 3.310(2) . ?
Pb4 I12 2.943(3) . ?
Pb4 I9 3.152(3) . ?
Pb4 I10 3.187(3) . ?
Pb4 I13 3.296(3) 3_566 ?
Pb4 I11 3.410(3) . ?
Pb4 I6 3.741(3) . ?
Pb5 I13 3.084(3) . ?
Pb5 I8 3.146(3) . ?
Pb5 I11 3.245(3) . ?
Pb5 I7 3.311(3) . ?
Pb5 I11 3.346(3) 3_566 ?
Pb5 I6 3.385(2) . ?
I2 Pb1 3.390(2) 3_565 ?
I4 Pb3 3.231(3) 3_565 ?
I5 Pb3 3.201(3) 3_565 ?
I11 Pb5 3.346(3) 3_566 ?
I13 Pb4 3.296(3) 3_566 ?
Sm1 O6 2.32(2) . ?
Sm1 O1 2.33(2) . ?
Sm1 O3 2.36(2) . ?
Sm1 O8 2.38(2) . ?
Sm1 O2 2.39(2) . ?
Sm1 O5 2.40(2) . ?
Sm1 O7 2.41(2) . ?
Sm1 O4 2.45(2) . ?
O1 C1 1.235(18) . ?
O2 C4 1.249(18) . ?
O3 C7 1.228(17) . ?
O4 C10 1.229(17) . ?
O5 C13 1.249(18) . ?
O6 C16 1.221(17) . ?
O7 C19 1.26(5) . ?
O8 C22 1.236(19) . ?
N1 C1 1.263(18) . ?
N1 C2 1.446(18) . ?
N1 C3 1.459(19) . ?
N2 C4 1.260(18) . ?
N2 C5 1.452(18) . ?
N2 C6 1.459(19) . ?
N3 C7 1.257(18) . ?
N3 C8 1.438(17) . ?
N3 C9 1.443(17) . ?
N4 C10 1.260(18) . ?
N4 C11 1.459(19) . ?
N4 C12 1.461(19) . ?
N5 C13 1.253(18) . ?
N5 C14 1.455(18) . ?
N5 C15 1.462(18) . ?
N6 C16 1.28(3) . ?
N6 C18A 1.471(18) . ?
N6 C17 1.474(18) . ?
N6 C18B 1.49(3) . ?
N7 C19 1.28(5) . ?
N7 C21 1.47(5) . ?
N7 C20 1.50(5) . ?
N8 C22 1.254(13) . ?
N8 C24 1.461(13) . ?
N8 C23B 1.467(19) . ?
N8 C23A 1.473(19) . ?
C1 H1 0.9400 . ?
C2 H2A 0.9700 . ?
C2 H2B 0.9700 . ?
C2 H2C 0.9700 . ?
C3 H3A 0.9700 . ?
C3 H3B 0.9700 . ?
C3 H3C 0.9700 . ?
C4 H4 0.9400 . ?
C5 H5A 0.9700 . ?
C5 H5B 0.9700 . ?
C5 H5C 0.9700 . ?
C6 H6A 0.9700 . ?
C6 H6B 0.9700 . ?
C6 H6C 0.9700 . ?
C7 H7 0.9400 . ?
C8 H8A 0.9700 . ?
C8 H8B 0.9700 . ?
C8 H8C 0.9700 . ?
C9 H9A 0.9700 . ?
C9 H9B 0.9700 . ?
C9 H9C 0.9700 . ?
C10 H10 0.9400 . ?
C11 H11A 0.9700 . ?
C11 H11B 0.9700 . ?
C11 H11C 0.9700 . ?
C12 H12A 0.9700 . ?
C12 H12B 0.9700 . ?
C12 H12C 0.9700 . ?
C13 H13 0.9400 . ?
C14 H14A 0.9700 . ?
C14 H14B 0.9700 . ?
C14 H14C 0.9700 . ?
C15 H15A 0.9700 . ?
C15 H15B 0.9700 . ?
C15 H15C 0.9700 . ?
C16 H16 0.9400 . ?
C17 H17A 0.9700 . ?
C17 H17B 0.9700 . ?
C17 H17C 0.9700 . ?
C18A C18B 0.60(2) . ?
C19 H19 0.9400 . ?
C20 H20A 0.9700 . ?
C20 H20B 0.9700 . ?
C20 H20C 0.9700 . ?
C21 H21A 0.9700 . ?
C21 H21B 0.9700 . ?
C21 H21C 0.9700 . ?
C22 H22 0.9400 . ?
C23A C23B 0.60(2) . ?
C24 H24A 0.9700 . ?
C24 H24B 0.9700 . ?
C24 H24C 0.9700 . ?

loop_
_geom_torsion_atom_site_label_1
_geom_torsion_atom_site_label_2
_geom_torsion_atom_site_label_3
_geom_torsion_atom_site_label_4
_geom_torsion
_geom_torsion_site_symmetry_1
_geom_torsion_site_symmetry_2
_geom_torsion_site_symmetry_3
_geom_torsion_site_symmetry_4
_geom_torsion_publ_flag
Sm1 O1 C1 N1 -133(4) . . . . ?
C2 N1 C1 O1 -165(4) . . . . ?
C3 N1 C1 O1 8(6) . . . . ?
Sm1 O2 C4 N2 -139(3) . . . . ?
C5 N2 C4 O2 9(6) . . . . ?
C6 N2 C4 O2 -173(4) . . . . ?
Sm1 O3 C7 N3 -146(3) . . . . ?
C8 N3 C7 O3 9(6) . . . . ?
C9 N3 C7 O3 176(4) . . . . ?
Sm1 O4 C10 N4 168(4) . . . . ?
C11 N4 C10 O4 15(7) . . . . ?
C12 N4 C10 O4 -172(4) . . . . ?
Sm1 O5 C13 N5 140(3) . . . . ?
C14 N5 C13 O5 -175(4) . . . . ?
C15 N5 C13 O5 5(7) . . . . ?
Sm1 O6 C16 N6 108(6) . . . . ?
C18A N6 C16 O6 -174(5) . . . . ?
C17 N6 C16 O6 -5(9) . . . . ?
C18B N6 C16 O6 158(5) . . . . ?
C16 N6 C18A C18B -97(6) . . . . ?
C17 N6 C18A C18B 94(5) . . . . ?
C16 N6 C18B C18A 99(6) . . . . ?
C17 N6 C18B C18A -96(5) . . . . ?
Sm1 O7 C19 N7 -171(4) . . . . ?
C21 N7 C19 O7 5(9) . . . . ?
C20 N7 C19 O7 -173(5) . . . . ?
Sm1 O8 C22 N8 -174(3) . . . . ?
C24 N8 C22 O8 -1(8) . . . . ?
C23B N8 C22 O8 -168(5) . . . . ?
C23A N8 C22 O8 163(5) . . . . ?
C22 N8 C23A C23B 100(8) . . . . ?
C24 N8 C23A C23B -93(10) . . . . ?
C22 N8 C23B C23A -98(8) . . . . ?
C24 N8 C23B C23A 92(10) . . . . ?
